data_4101761
loop_
_publ_author_name
'Zhang, Jian'
'Deng, Liang'
'Chan, Hoi-Shan'
'Xie, Zuowei'

_publ_section_title
;
 Role of c,c'-linkage in the formation and stabilization of
 supercarboranes. Synthesis and structure of carbon-atoms-apart 13-vertex
 carborane and 14-vertex metallacarborane.
;
_journal_issue 1
_journal_name_full 'Journal of the American Chemical Society'
_journal_page_first 18
_journal_page_last 19
_journal_paper_doi 10.1021/ja067129e
_journal_volume 129
_journal_year 2007
_chemical_formula_sum 'C14 H31 B11 Ru'
_chemical_formula_weight 419.37
_chemical_name_systematic
; 
 ? 
;
_space_group_IT_number 19
_symmetry_cell_setting orthorhombic
_symmetry_space_group_name_Hall 'P 2ac 2ab'
_symmetry_space_group_name_H-M 'P 21 21 21'
_atom_sites_solution_hydrogens geom
_atom_sites_solution_primary direct
_atom_sites_solution_secondary difmap
_audit_creation_method SHELXL-97
_cell_angle_alpha 90.00
_cell_angle_beta 90.00
_cell_angle_gamma 90.00
_cell_formula_units_Z 4
_cell_length_a 9.9962(13)
_cell_length_b 12.7008(16)
_cell_length_c 16.033(2)
_cell_measurement_temperature 293(2)
_cell_volume 2035.5(4)
_computing_structure_refinement 'SHELXL-97 (Sheldrick, 1997)'
_computing_structure_solution 'SHELXS-97 (Sheldrick, 1990)'
_diffrn_ambient_temperature 293(2)
_diffrn_measured_fraction_theta_full 1.000
_diffrn_measured_fraction_theta_max 1.000
_diffrn_measurement_device_type 'CCD area detector'
_diffrn_measurement_method 'phi and'
_diffrn_radiation_monochromator graphite
_diffrn_radiation_source 'fine-focus sealed tube'
_diffrn_radiation_type MoK\a
_diffrn_radiation_wavelength 0.71073
_diffrn_reflns_av_R_equivalents 0.0351
_diffrn_reflns_av_sigmaI/netI 0.0369
_diffrn_reflns_limit_h_max 11
_diffrn_reflns_limit_h_min -11
_diffrn_reflns_limit_k_max 15
_diffrn_reflns_limit_k_min -15
_diffrn_reflns_limit_l_max 13
_diffrn_reflns_limit_l_min -19
_diffrn_reflns_number 11094
_diffrn_reflns_theta_full 25.01
_diffrn_reflns_theta_max 25.01
_diffrn_reflns_theta_min 2.05
_exptl_absorpt_coefficient_mu 0.765
_exptl_absorpt_correction_T_max 1.0000
_exptl_absorpt_correction_T_min 0.8030
_exptl_absorpt_correction_type sadabs
_exptl_crystal_colour yellow
_exptl_crystal_density_diffrn 1.368
_exptl_crystal_density_method 'not measured'
_exptl_crystal_description prism
_exptl_crystal_F_000 856
_exptl_crystal_size_max 0.30
_exptl_crystal_size_mid 0.20
_exptl_crystal_size_min 0.10
_refine_diff_density_max 0.446
_refine_diff_density_min -0.244
_refine_diff_density_rms 0.062
_refine_ls_abs_structure_details 'Flack H D (1983), Acta Cryst. A39, 876-881'
_refine_ls_abs_structure_Flack 0.02(4)
_refine_ls_extinction_method none
_refine_ls_goodness_of_fit_ref 1.088
_refine_ls_hydrogen_treatment mixed
_refine_ls_matrix_type full
_refine_ls_number_parameters 240
_refine_ls_number_reflns 3588
_refine_ls_number_restraints 0
_refine_ls_restrained_S_all 1.088
_refine_ls_R_factor_all 0.0306
_refine_ls_R_factor_gt 0.0259
_refine_ls_shift/su_max 0.001
_refine_ls_shift/su_mean 0.000
_refine_ls_structure_factor_coef Fsqd
_refine_ls_weighting_details 'calc w=1/[\s^2^(Fo^2^)+(0.0325P)^2^+0.0568P] where P=(Fo^2^+2Fc^2^)/3'
_refine_ls_weighting_scheme calc
_refine_ls_wR_factor_gt 0.0605
_refine_ls_wR_factor_ref 0.0632
_reflns_number_gt 3328
_reflns_number_total 3588
_reflns_threshold_expression >2sigma(I)
_cod_data_source_file ja067129esi20061005_033852.cif
_cod_data_source_block 4
_cod_original_sg_symbol_H-M P2(1)2(1)2(1)
_cod_database_code 4101761

loop_
_symmetry_equiv_pos_as_xyz
'x, y, z'
'-x+1/2, -y, z+1/2'
'-x, y+1/2, -z+1/2'
'x+1/2, -y+1/2, -z'

loop_
_atom_site_label
_atom_site_type_symbol
_atom_site_fract_x
_atom_site_fract_y
_atom_site_fract_z
_atom_site_U_iso_or_equiv
_atom_site_adp_type
_atom_site_occupancy
_atom_site_symmetry_multiplicity
_atom_site_calc_flag
_atom_site_refinement_flags
_atom_site_disorder_assembly
_atom_site_disorder_group
Ru1 Ru 0.10037(3) 0.559578(19) 0.108011(15) 0.02413(8) Uani 1 1 d . . .
C2 C 0.1321(3) 0.5484(3) 0.24644(19) 0.0303(8) Uani 1 1 d . . .
C3 C 0.0228(4) 0.5902(3) 0.3041(2) 0.0450(10) Uani 1 1 d . . .
H3A H 0.0495 0.5805 0.3611 0.067 Uiso 1 1 calc R . .
H3B H -0.0588 0.5525 0.2939 0.067 Uiso 1 1 calc R . .
H3C H 0.0091 0.6638 0.2935 0.067 Uiso 1 1 calc R . .
B3 B 0.2252(4) 0.6422(3) 0.1996(3) 0.0336(10) Uani 1 1 d . . .
H3 H 0.1934 0.7244 0.2086 0.040 Uiso 1 1 calc R . .
B4 B 0.3137(4) 0.6123(3) 0.1059(3) 0.0357(9) Uani 1 1 d . . .
H4 H 0.3353 0.6768 0.0621 0.043 Uiso 1 1 calc R . .
B5 B 0.2938(5) 0.4865(3) 0.0606(3) 0.0360(10) Uani 1 1 d . . .
H5 H 0.3032 0.4820 -0.0076 0.043 Uiso 1 1 calc R . .
B6 B 0.1854(4) 0.3931(3) 0.1085(3) 0.0330(8) Uani 1 1 d . . .
H6 H 0.1345 0.3383 0.0659 0.040 Uiso 1 1 calc R . .
B7 B 0.1011(4) 0.4277(3) 0.2031(2) 0.0301(8) Uani 1 1 d . . .
H7 H 0.0015 0.3933 0.2134 0.036 Uiso 1 1 calc R . .
B8 B 0.2922(4) 0.5636(4) 0.2813(2) 0.0351(9) Uani 1 1 d . . .
H8 H 0.3224 0.5961 0.3420 0.042 Uiso 1 1 calc R . .
C9 C 0.3847(4) 0.5982(3) 0.2010(2) 0.0383(9) Uani 1 1 d . . .
C10 C 0.4972(5) 0.6738(4) 0.2259(3) 0.0649(14) Uani 1 1 d . . .
H10A H 0.4776 0.7430 0.2051 0.097 Uiso 1 1 calc R . .
H10B H 0.5802 0.6497 0.2026 0.097 Uiso 1 1 calc R . .
H10C H 0.5043 0.6760 0.2856 0.097 Uiso 1 1 calc R . .
B10 B 0.4310(4) 0.5126(4) 0.1285(3) 0.0428(12) Uani 1 1 d . . .
H10 H 0.5358 0.5179 0.1080 0.051 Uiso 1 1 calc R . .
B11 B 0.3598(4) 0.3872(3) 0.1275(3) 0.0375(11) Uani 1 1 d . . .
H11 H 0.4242 0.3234 0.1042 0.045 Uiso 1 1 calc R . .
B12 B 0.2467(4) 0.3524(3) 0.2054(3) 0.0330(10) Uani 1 1 d . . .
H12 H 0.2453 0.2691 0.2242 0.040 Uiso 1 1 calc R . .
B13 B 0.2193(4) 0.4425(4) 0.2839(2) 0.0343(9) Uani 1 1 d . . .
H13 H 0.2064 0.4092 0.3467 0.041 Uiso 1 1 calc R . .
B14 B 0.3846(4) 0.4492(4) 0.2306(3) 0.0376(9) Uani 1 1 d . . .
C21 C 0.0191(4) 0.7153(3) 0.0577(2) 0.0362(9) Uani 1 1 d . . .
C22 C 0.0676(4) 0.6523(3) -0.0079(2) 0.0381(9) Uani 1 1 d . . .
H22A H 0.1453 0.6764 -0.0399 0.046 Uiso 1 1 calc R . .
C23 C 0.0192(4) 0.5497(3) -0.0206(2) 0.0377(8) Uani 1 1 d . . .
H23A H 0.0642 0.5044 -0.0613 0.045 Uiso 1 1 calc R . .
C24 C -0.0814(4) 0.5059(3) 0.0310(2) 0.0363(9) Uani 1 1 d . . .
C25 C -0.1261(3) 0.5670(3) 0.0980(2) 0.0361(8) Uani 1 1 d . . .
H25A H -0.1807 0.5340 0.1415 0.043 Uiso 1 1 calc R . .
C26 C -0.0765(3) 0.6709(3) 0.1109(2) 0.0352(8) Uani 1 1 d . . .
H26A H -0.0981 0.7072 0.1632 0.042 Uiso 1 1 calc R . .
C27 C 0.0726(4) 0.8259(3) 0.0706(3) 0.0519(11) Uani 1 1 d . . .
H27A H 0.0168 0.8753 0.0416 0.078 Uiso 1 1 calc R . .
H27B H 0.1623 0.8302 0.0495 0.078 Uiso 1 1 calc R . .
H27C H 0.0726 0.8422 0.1291 0.078 Uiso 1 1 calc R . .
C28 C -0.1385(4) 0.3996(3) 0.0075(3) 0.0507(12) Uani 1 1 d . . .
H28A H -0.0648 0.3565 -0.0141 0.061 Uiso 1 1 calc R . .
C29 C -0.2039(5) 0.3386(4) 0.0784(3) 0.0785(17) Uani 1 1 d . . .
H29A H -0.1399 0.3278 0.1223 0.118 Uiso 1 1 calc R . .
H29B H -0.2343 0.2716 0.0581 0.118 Uiso 1 1 calc R . .
H29C H -0.2786 0.3779 0.0996 0.118 Uiso 1 1 calc R . .
C30 C -0.2392(5) 0.4166(4) -0.0646(3) 0.0710(16) Uani 1 1 d . . .
H30A H -0.1961 0.4538 -0.1092 0.107 Uiso 1 1 calc R . .
H30B H -0.3140 0.4568 -0.0448 0.107 Uiso 1 1 calc R . .
H30C H -0.2700 0.3495 -0.0845 0.107 Uiso 1 1 calc R . .
H14 H 0.470(3) 0.430(3) 0.2677(19) 0.032(9) Uiso 1 1 d . . .

loop_
_atom_site_aniso_label
_atom_site_aniso_U_11
_atom_site_aniso_U_22
_atom_site_aniso_U_33
_atom_site_aniso_U_23
_atom_site_aniso_U_13
_atom_site_aniso_U_12
Ru1 0.02753(13) 0.02123(12) 0.02363(13) -0.00085(12) -0.00015(12) 0.00283(12)
C2 0.039(2) 0.0304(19) 0.0218(16) 0.0016(15) -0.0015(13) 0.0029(17)
C3 0.052(2) 0.049(3) 0.034(2) -0.0015(16) 0.0053(17) 0.0108(19)
B3 0.038(2) 0.024(2) 0.040(3) -0.0010(17) -0.0042(18) 0.0019(18)
B4 0.029(2) 0.034(2) 0.044(2) 0.006(2) 0.001(2) -0.0029(18)
B5 0.034(2) 0.036(2) 0.038(2) 0.0003(19) 0.006(2) 0.011(2)
B6 0.038(2) 0.0233(18) 0.038(2) -0.007(2) -0.005(2) 0.0088(17)
B7 0.0344(19) 0.025(2) 0.0310(19) 0.0042(15) -0.0020(17) -0.002(2)
B8 0.040(2) 0.032(2) 0.033(2) 0.000(2) -0.0086(17) -0.001(2)
C9 0.034(2) 0.0314(19) 0.050(2) 0.0018(15) -0.0061(18) -0.0072(17)
C10 0.051(3) 0.062(3) 0.082(4) 0.011(3) -0.019(3) -0.020(3)
B10 0.031(3) 0.045(3) 0.052(3) 0.007(2) 0.0060(19) -0.0017(19)
B11 0.037(2) 0.032(2) 0.043(3) -0.0047(19) 0.0015(17) 0.0091(18)
B12 0.035(2) 0.021(2) 0.043(3) 0.0008(17) -0.0083(18) 0.0039(17)
B13 0.041(2) 0.031(2) 0.032(2) 0.007(2) -0.0022(17) 0.005(2)
B14 0.034(2) 0.034(2) 0.045(2) -0.001(2) -0.0117(19) 0.002(2)
C21 0.040(2) 0.0282(19) 0.041(2) 0.0040(16) -0.0127(17) 0.0063(16)
C22 0.047(2) 0.040(2) 0.0281(19) 0.0095(16) -0.0043(16) 0.0068(17)
C23 0.047(2) 0.040(2) 0.0261(18) -0.0054(17) -0.0084(15) 0.013(2)
C24 0.034(2) 0.032(2) 0.042(2) -0.0048(16) -0.0165(17) 0.0106(17)
C25 0.0248(17) 0.040(2) 0.044(2) 0.007(2) -0.0049(15) 0.0054(15)
C26 0.038(2) 0.0320(18) 0.0358(18) -0.0036(17) -0.0065(18) 0.0129(15)
C27 0.063(3) 0.026(2) 0.066(3) 0.0092(19) -0.017(2) 0.001(2)
C28 0.050(3) 0.034(2) 0.068(3) -0.010(2) -0.029(2) 0.0048(18)
C29 0.082(4) 0.047(3) 0.106(4) 0.017(3) -0.045(3) -0.026(3)
C30 0.080(4) 0.050(3) 0.083(3) -0.012(2) -0.049(3) 0.003(2)

loop_
_atom_type_symbol
_atom_type_description
_atom_type_scat_dispersion_real
_atom_type_scat_dispersion_imag
_atom_type_scat_source
C C 0.0033 0.0016 'International Tables Vol C Tables 4.2.6.8 and 6.1.1.4'
H H 0.0000 0.0000 'International Tables Vol C Tables 4.2.6.8 and 6.1.1.4'
B B 0.0013 0.0007 'International Tables Vol C Tables 4.2.6.8 and 6.1.1.4'
Ru Ru -1.2594 0.8363 'International Tables Vol C Tables 4.2.6.8 and 6.1.1.4'

loop_
_geom_angle_atom_site_label_1
_geom_angle_atom_site_label_2
_geom_angle_atom_site_label_3
_geom_angle
_geom_angle_site_symmetry_1
_geom_angle_site_symmetry_3
_geom_angle_publ_flag
B3 Ru1 C23 148.92(15) . . ?
B3 Ru1 C22 112.92(15) . . ?
C23 Ru1 C22 36.84(14) . . ?
B3 Ru1 B4 47.50(17) . . ?
C23 Ru1 B4 110.57(17) . . ?
C22 Ru1 B4 88.24(16) . . ?
B3 Ru1 C2 44.66(14) . . ?
C23 Ru1 C2 165.03(13) . . ?
C22 Ru1 C2 151.60(14) . . ?
B4 Ru1 C2 84.20(16) . . ?
B3 Ru1 B7 84.35(14) . . ?
C23 Ru1 B7 125.80(14) . . ?
C22 Ru1 B7 162.63(13) . . ?
B4 Ru1 B7 103.20(16) . . ?
C2 Ru1 B7 44.59(13) . . ?
B3 Ru1 C26 97.55(14) . . ?
C23 Ru1 C26 76.65(14) . . ?
C22 Ru1 C26 64.65(13) . . ?
B4 Ru1 C26 123.94(14) . . ?
C2 Ru1 C26 97.43(13) . . ?
B7 Ru1 C26 116.77(14) . . ?
B3 Ru1 C25 126.45(14) . . ?
C23 Ru1 C25 64.69(13) . . ?
C22 Ru1 C25 76.83(14) . . ?
B4 Ru1 C25 159.60(15) . . ?
C2 Ru1 C25 102.32(12) . . ?
B7 Ru1 C25 94.69(15) . . ?
C26 Ru1 C25 36.61(12) . . ?
B3 Ru1 B5 86.29(16) . . ?
C23 Ru1 B5 88.71(15) . . ?
C22 Ru1 B5 93.56(15) . . ?
B4 Ru1 B5 46.08(16) . . ?
C2 Ru1 B5 100.60(15) . . ?
B7 Ru1 B5 85.42(16) . . ?
C26 Ru1 B5 157.70(14) . . ?
C25 Ru1 B5 147.18(15) . . ?
B3 Ru1 B6 103.27(15) . . ?
C23 Ru1 B6 95.00(15) . . ?
C22 Ru1 B6 123.28(15) . . ?
B4 Ru1 B6 85.52(15) . . ?
C2 Ru1 B6 83.43(15) . . ?
B7 Ru1 B6 46.40(15) . . ?
C26 Ru1 B6 150.53(13) . . ?
C25 Ru1 B6 114.25(14) . . ?
B5 Ru1 B6 46.02(15) . . ?
B3 Ru1 C21 91.40(14) . . ?
C23 Ru1 C21 65.84(14) . . ?
C22 Ru1 C21 36.34(13) . . ?
B4 Ru1 C21 94.28(15) . . ?
C2 Ru1 C21 116.98(13) . . ?
B7 Ru1 C21 151.51(14) . . ?
C26 Ru1 C21 35.84(13) . . ?
C25 Ru1 C21 65.46(13) . . ?
B5 Ru1 C21 122.50(15) . . ?
B6 Ru1 C21 159.50(14) . . ?
B3 Ru1 C24 161.83(14) . . ?
C23 Ru1 C24 36.49(13) . . ?
C22 Ru1 C24 65.94(14) . . ?
B4 Ru1 C24 146.54(17) . . ?
C2 Ru1 C24 128.55(13) . . ?
B7 Ru1 C24 98.32(14) . . ?
C26 Ru1 C24 65.13(12) . . ?
C25 Ru1 C24 35.62(13) . . ?
B5 Ru1 C24 111.80(15) . . ?
B6 Ru1 C24 91.23(14) . . ?
C21 Ru1 C24 77.66(13) . . ?
C3 C2 B3 114.8(3) . . ?
C3 C2 B8 115.7(3) . . ?
B3 C2 B8 63.2(2) . . ?
C3 C2 B13 115.2(3) . . ?
B3 C2 B13 115.5(3) . . ?
B8 C2 B13 59.8(2) . . ?
C3 C2 B7 115.3(3) . . ?
B3 C2 B7 123.5(3) . . ?
B8 C2 B7 113.9(3) . . ?
B13 C2 B7 62.0(2) . . ?
C3 C2 Ru1 118.4(2) . . ?
B3 C2 Ru1 66.02(17) . . ?
B8 C2 Ru1 116.7(2) . . ?
B13 C2 Ru1 117.9(2) . . ?
B7 C2 Ru1 68.26(16) . . ?
C2 B3 C9 106.3(3) . . ?
C2 B3 B8 58.9(2) . . ?
C9 B3 B8 56.6(2) . . ?
C2 B3 B4 119.8(3) . . ?
C9 B3 B4 58.2(2) . . ?
B8 B3 B4 108.3(3) . . ?
C2 B3 Ru1 69.32(18) . . ?
C9 B3 Ru1 112.8(2) . . ?
B8 B3 Ru1 116.0(2) . . ?
B4 B3 Ru1 67.46(19) . . ?
C9 B4 B10 57.3(2) . . ?
C9 B4 B5 108.8(3) . . ?
B10 B4 B5 60.7(3) . . ?
C9 B4 B3 58.1(2) . . ?
B10 B4 B3 108.0(3) . . ?
B5 B4 B3 118.9(3) . . ?
C9 B4 Ru1 110.8(3) . . ?
B10 B4 Ru1 114.6(3) . . ?
B5 B4 Ru1 68.2(2) . . ?
B3 B4 Ru1 65.04(19) . . ?
B4 B5 B6 119.6(3) . . ?
B4 B5 B11 110.6(3) . . ?
B6 B5 B11 59.6(2) . . ?
B4 B5 B10 59.6(2) . . ?
B6 B5 B10 109.2(3) . . ?
B11 B5 B10 58.6(2) . . ?
B4 B5 Ru1 65.77(19) . . ?
B6 B5 Ru1 67.09(18) . . ?
B11 B5 Ru1 113.7(3) . . ?
B10 B5 Ru1 112.0(3) . . ?
B12 B6 B11 59.3(2) . . ?
B12 B6 B5 111.5(3) . . ?
B11 B6 B5 60.2(2) . . ?
B12 B6 B7 59.0(2) . . ?
B11 B6 B7 109.1(3) . . ?
B5 B6 B7 119.2(3) . . ?
B12 B6 Ru1 114.1(2) . . ?
B11 B6 Ru1 114.0(2) . . ?
B5 B6 Ru1 66.89(18) . . ?
B7 B6 Ru1 66.38(16) . . ?
C2 B7 B12 109.4(3) . . ?
C2 B7 B13 59.0(2) . . ?
B12 B7 B13 58.9(2) . . ?
C2 B7 B6 118.6(3) . . ?
B12 B7 B6 59.4(2) . . ?
B13 B7 B6 109.5(3) . . ?
C2 B7 Ru1 67.15(16) . . ?
B12 B7 Ru1 115.0(2) . . ?
B13 B7 Ru1 114.7(2) . . ?
B6 B7 Ru1 67.22(17) . . ?
C9 B8 B13 120.1(3) . . ?
C9 B8 C2 107.5(3) . . ?
B13 B8 C2 60.3(2) . . ?
C9 B8 B3 59.0(2) . . ?
B13 B8 B3 111.4(3) . . ?
C2 B8 B3 57.9(2) . . ?
C9 B8 B14 66.2(2) . . ?
B13 B8 B14 61.9(2) . . ?
C2 B8 B14 103.2(3) . . ?
B3 B8 B14 107.3(3) . . ?
C10 C9 B8 112.1(3) . . ?
C10 C9 B10 112.9(3) . . ?
B8 C9 B10 122.0(3) . . ?
C10 C9 B3 119.3(3) . . ?
B8 C9 B3 64.4(2) . . ?
B10 C9 B3 118.1(3) . . ?
C10 C9 B4 118.5(3) . . ?
B8 C9 B4 119.8(3) . . ?
B10 C9 B4 63.6(3) . . ?
B3 C9 B4 63.7(2) . . ?
C9 B10 B11 119.5(3) . . ?
C9 B10 B4 59.1(3) . . ?
B11 B10 B4 112.4(3) . . ?
C9 B10 B5 109.6(3) . . ?
B11 B10 B5 60.7(2) . . ?
B4 B10 B5 59.7(2) . . ?
C9 B10 B14 66.6(2) . . ?
B11 B10 B14 61.1(2) . . ?
B4 B10 B14 108.8(3) . . ?
B5 B10 B14 105.1(3) . . ?
B12 B11 B10 119.3(3) . . ?
B12 B11 B6 59.7(2) . . ?
B10 B11 B6 111.4(3) . . ?
B12 B11 B5 111.8(3) . . ?
B10 B11 B5 60.7(3) . . ?
B6 B11 B5 60.1(2) . . ?
B12 B11 B14 63.5(2) . . ?
B10 B11 B14 63.1(2) . . ?
B6 B11 B14 105.5(3) . . ?
B5 B11 B14 106.6(3) . . ?
B13 B12 B11 117.3(3) . . ?
B13 B12 B7 61.2(2) . . ?
B11 B12 B7 112.8(3) . . ?
B13 B12 B6 113.4(3) . . ?
B11 B12 B6 61.0(2) . . ?
B7 B12 B6 61.7(2) . . ?
B13 B12 B14 61.8(2) . . ?
B11 B12 B14 61.0(2) . . ?
B7 B12 B14 104.9(3) . . ?
B6 B12 B14 104.6(3) . . ?
B8 B13 C2 59.9(2) . . ?
B8 B13 B12 120.9(3) . . ?
C2 B13 B12 110.3(3) . . ?
B8 B13 B7 111.4(3) . . ?
C2 B13 B7 59.0(2) . . ?
B12 B13 B7 60.0(2) . . ?
B8 B13 B14 64.4(2) . . ?
C2 B13 B14 104.8(3) . . ?
B12 B13 B14 63.5(2) . . ?
B7 B13 B14 105.2(3) . . ?
B11 B14 B13 105.8(3) . . ?
B11 B14 B10 55.8(2) . . ?
B13 B14 B10 129.6(3) . . ?
B11 B14 B12 55.5(2) . . ?
B13 B14 B12 54.7(2) . . ?
B10 B14 B12 105.8(3) . . ?
B11 B14 B8 130.0(3) . . ?
B13 B14 B8 53.8(2) . . ?
B10 B14 B8 99.5(3) . . ?
B12 B14 B8 103.5(3) . . ?
C26 C21 C22 117.5(3) . . ?
C26 C21 C27 122.0(4) . . ?
C22 C21 C27 120.5(4) . . ?
C26 C21 Ru1 71.30(19) . . ?
C22 C21 Ru1 69.5(2) . . ?
C27 C21 Ru1 128.9(3) . . ?
C23 C22 C21 121.2(3) . . ?
C23 C22 Ru1 71.43(19) . . ?
C21 C22 Ru1 74.2(2) . . ?
C22 C23 C24 121.6(3) . . ?
C22 C23 Ru1 71.73(19) . . ?
C24 C23 Ru1 74.8(2) . . ?
C25 C24 C23 117.2(3) . . ?
C25 C24 C28 124.5(4) . . ?
C23 C24 C28 118.2(4) . . ?
C25 C24 Ru1 71.09(19) . . ?
C23 C24 Ru1 68.7(2) . . ?
C28 C24 Ru1 134.1(2) . . ?
C24 C25 C26 121.0(3) . . ?
C24 C25 Ru1 73.3(2) . . ?
C26 C25 Ru1 71.44(18) . . ?
C21 C26 C25 121.4(3) . . ?
C21 C26 Ru1 72.86(19) . . ?
C25 C26 Ru1 71.95(18) . . ?
C24 C28 C29 115.4(4) . . ?
C24 C28 C30 107.9(3) . . ?
C29 C28 C30 110.4(4) . . ?

loop_
_geom_bond_atom_site_label_1
_geom_bond_atom_site_label_2
_geom_bond_distance
_geom_bond_site_symmetry_2
_geom_bond_publ_flag
Ru1 B3 2.194(4) . ?
Ru1 C23 2.220(3) . ?
Ru1 C22 2.224(3) . ?
Ru1 B4 2.235(4) . ?
Ru1 C2 2.247(3) . ?
Ru1 B7 2.265(4) . ?
Ru1 C26 2.265(3) . ?
Ru1 C25 2.272(3) . ?
Ru1 B5 2.275(4) . ?
Ru1 B6 2.279(4) . ?
Ru1 C21 2.285(3) . ?
Ru1 C24 2.300(4) . ?
C2 C3 1.526(5) . ?
C2 B3 1.688(5) . ?
C2 B8 1.706(5) . ?
C2 B13 1.711(5) . ?
C2 B7 1.712(5) . ?
B3 C9 1.690(6) . ?
B3 B8 1.778(6) . ?
B3 B4 1.784(6) . ?
B4 C9 1.691(6) . ?
B4 B10 1.763(6) . ?
B4 B5 1.766(6) . ?
B5 B6 1.780(6) . ?
B5 B11 1.782(6) . ?
B5 B10 1.782(7) . ?
B6 B12 1.749(6) . ?
B6 B11 1.771(6) . ?
B6 B7 1.790(6) . ?
B7 B12 1.742(6) . ?
B7 B13 1.763(5) . ?
B8 C9 1.645(5) . ?
B8 B13 1.703(6) . ?
B8 B14 1.904(6) . ?
C9 C10 1.532(5) . ?
C9 B10 1.657(6) . ?
B10 B11 1.745(7) . ?
B10 B14 1.882(6) . ?
B11 B12 1.742(6) . ?
B11 B14 1.847(6) . ?
B12 B13 1.722(6) . ?
B12 B14 1.890(6) . ?
B13 B14 1.862(6) . ?
C21 C26 1.400(5) . ?
C21 C22 1.407(5) . ?
C21 C27 1.517(5) . ?
C22 C23 1.404(5) . ?
C23 C24 1.417(5) . ?
C24 C25 1.398(5) . ?
C24 C28 1.514(5) . ?
C25 C26 1.425(5) . ?
C28 C29 1.523(7) . ?
C28 C30 1.548(5) . ?
